data_4350737
loop_
_publ_author_name
'Chen, Sa'
'Shang, Ran'
'Hu, Ke-Li'
'Wang, Zhe-Ming'
'Gao, Song'

_publ_section_title
;
 [NH2NH3][M(HCOO)3] (M = Mn2+, Zn2+, Co2+and Mg2+): structural phase
 transitions, prominent dielectric anomalies and negative thermal
 expansion, and magnetic ordering
;
_journal_issue 1
_journal_name_full 'Inorg. Chem. Front.'
_journal_page_first 83
_journal_paper_doi 10.1039/C3QI00034F
_journal_volume 1
_journal_year 2014
_chemical_formula_sum 'C3 H8 Mg N2 O6'
_chemical_formula_weight 192.42
_space_group_IT_number 173
_space_group_name_Hall 'P 6c'
_space_group_name_H-M_alt 'P 63'
_symmetry_cell_setting hexagonal
_symmetry_space_group_name_H-M 'P 63'
_atom_sites_solution_hydrogens difmap
_atom_sites_solution_primary direct
_atom_sites_solution_secondary difmap
_audit_creation_method SHELXL-97
_cell_angle_alpha 90.00
_cell_angle_beta 90.00
_cell_angle_gamma 120.00
_cell_formula_units_Z 2
_cell_length_a 7.8798(3)
_cell_length_b 7.8798(3)
_cell_length_c 7.5682(4)
_cell_measurement_reflns_used 4448
_cell_measurement_temperature 400.0
_cell_measurement_theta_max 30.2231
_cell_measurement_theta_min 2.9790
_cell_volume 406.96(3)
_computing_cell_refinement 'CrysAlisPro (Agilent Technologies, 2012)'
_computing_data_collection 'CrysAlisPro (Agilent Technologies, 2012)'
_computing_data_reduction 'CrysAlisPro (Agilent Technologies, 2012)'
_computing_molecular_graphics 'Bruker SHELXTL V5.1 (Sheldrick, 1998)'
_computing_publication_material 'SHELXL-97 (Sheldrick, 1997)'
_computing_structure_refinement 'SHELXL-97 (Sheldrick, 1997)'
_computing_structure_solution 'SHELXS-97 (Sheldrick, 1990)'
_diffrn_ambient_temperature 400.0
_diffrn_detector_area_resol_mean 10.3914
_diffrn_measured_fraction_theta_full 0.997
_diffrn_measured_fraction_theta_max 0.997
_diffrn_measurement_device_type 'SuperNova, Dual, Cu at zero, AtlasCCD'
_diffrn_measurement_method '\w scans'
_diffrn_radiation_monochromator mirror
_diffrn_radiation_source 'SuperNova (Mo) X-ray Source'
_diffrn_radiation_type MoK\a
_diffrn_radiation_wavelength 0.71073
_diffrn_reflns_av_R_equivalents 0.0256
_diffrn_reflns_av_sigmaI/netI 0.0115
_diffrn_reflns_limit_h_max 10
_diffrn_reflns_limit_h_min -10
_diffrn_reflns_limit_k_max 10
_diffrn_reflns_limit_k_min -10
_diffrn_reflns_limit_l_max 10
_diffrn_reflns_limit_l_min -10
_diffrn_reflns_number 6712
_diffrn_reflns_theta_full 28.19
_diffrn_reflns_theta_max 28.19
_diffrn_reflns_theta_min 4.02
_diffrn_standards_decay_% 0
_exptl_absorpt_coefficient_mu 0.216
_exptl_absorpt_correction_T_max 1.00000
_exptl_absorpt_correction_T_min 0.75808
_exptl_absorpt_correction_type multi-scan
_exptl_absorpt_process_details
;
CrysAlisPro, Agilent Technologies,
Empirical absorption correction using spherical harmonics,
implemented in SCALE3 ABSPACK scaling algorithm (Blessing 1995, 1997).
;
_exptl_crystal_colour colorless
_exptl_crystal_density_diffrn 1.570
_exptl_crystal_density_method 'not measured'
_exptl_crystal_description block
_exptl_crystal_F_000 200
_exptl_crystal_size_max 0.40
_exptl_crystal_size_mid 0.40
_exptl_crystal_size_min 0.23
_refine_diff_density_max 0.189
_refine_diff_density_min -0.201
_refine_diff_density_rms 0.038
_refine_ls_abs_structure_details 'Flack H D (1983), Acta Cryst. A39, 876-881'
_refine_ls_abs_structure_Flack 0.0(4)
_refine_ls_extinction_coef 0.006(15)
_refine_ls_extinction_expression Fc^*^=kFc[1+0.001xFc^2^\l^3^/sin(2\q)]^-1/4^
_refine_ls_extinction_method SHELXL
_refine_ls_goodness_of_fit_ref 1.117
_refine_ls_hydrogen_treatment constr.
_refine_ls_matrix_type full
_refine_ls_number_parameters 65
_refine_ls_number_reflns 678
_refine_ls_number_restraints 15
_refine_ls_restrained_S_all 1.120
_refine_ls_R_factor_all 0.0272
_refine_ls_R_factor_gt 0.0260
_refine_ls_shift/su_max 0.005
_refine_ls_shift/su_mean 0.001
_refine_ls_structure_factor_coef Fsqd
_refine_ls_weighting_details 'calc w=1/[\s^2^(Fo^2^)+(0.0432P)^2^+0.0444P] where P=(Fo^2^+2Fc^2^)/3'
_refine_ls_weighting_scheme calc
_refine_ls_wR_factor_gt 0.0698
_refine_ls_wR_factor_ref 0.0705
_reflns_number_gt 654
_reflns_number_total 678
_reflns_threshold_expression >2sigma(I)
_cod_data_source_file c3qi00034f.txt
_cod_data_source_block 4Mg-400K
_cod_depositor_comments
;
The following automatic conversions were performed:

data item '_symmetry_cell_setting' value 'Hexagonal' was changed to
'hexagonal' in accordance with the
/home/saulius/struct/COD-crude-data/automatic-downloads/DataCite-retrospective/RSC/depositions/lib/dictionaries/cif_core.dic
dictionary named 'cif_core.dic' version 2.4.2 last updated on
2011-04-26.

Automatic conversion script
Id: cif_fix_values 6909 2019-04-08 15:41:33Z antanas 
;
_cod_original_sg_symbol_H-M 'P 6(3)'
_cod_database_code 4350737

loop_
_symmetry_equiv_pos_as_xyz
'x, y, z'
'x-y, x, z+1/2'
'-y, x-y, z'
'-x, -y, z+1/2'
'-x+y, -x, z'
'y, -x+y, z+1/2'

loop_
_atom_site_label
_atom_site_type_symbol
_atom_site_fract_x
_atom_site_fract_y
_atom_site_fract_z
_atom_site_U_iso_or_equiv
_atom_site_adp_type
_atom_site_occupancy
_atom_site_symmetry_multiplicity
_atom_site_calc_flag
_atom_site_refinement_flags
Mg1 Mg 0.3333 0.6667 0.23208(19) 0.0218(2) Uani 1 3 d S
O1 O 0.32024(17) 0.44120(16) 0.07915(17) 0.0421(4) Uani 1 1 d .
O2 O 0.44111(16) 0.32033(17) -0.11546(14) 0.0422(4) Uani 1 1 d .
C1 C 0.4482(2) 0.4482(2) -0.0178(4) 0.0427(4) Uani 1 1 d .
H1 H 0.5664 0.5660 -0.0174 0.051 Uiso 1 1 calc R
N1 N 0.082(2) 0.036(2) 0.174(3) 0.100(4) Uani 0.33 1 d PD
H11 H 0.172(9) 0.155(4) 0.132(11) 0.150 Uiso 0.33 1 d PD
H12 H 0.156(10) -0.014(13) 0.219(5) 0.150 Uiso 0.33 1 d PD
H13 H 0.026(4) -0.039(13) 0.076(6) 0.150 Uiso 0.33 1 d PD
N2 N -0.046(2) 0.038(2) 0.290(3) 0.097(4) Uani 0.33 1 d PD
H21 H -0.008(6) 0.067(16) 0.401(4) 0.146 Uiso 0.33 1 d PD
H22 H -0.168(4) -0.061(11) 0.285(11) 0.146 Uiso 0.33 1 d PD

loop_
_atom_site_aniso_label
_atom_site_aniso_U_11
_atom_site_aniso_U_22
_atom_site_aniso_U_33
_atom_site_aniso_U_23
_atom_site_aniso_U_13
_atom_site_aniso_U_12
Mg1 0.0222(2) 0.0222(2) 0.0211(3) 0.000 0.000 0.01108(12)
O1 0.0437(6) 0.0389(6) 0.0449(8) -0.0081(5) 0.0134(5) 0.0215(5)
O2 0.0389(6) 0.0434(6) 0.0457(8) -0.0135(5) 0.0083(5) 0.0216(5)
C1 0.0354(8) 0.0358(8) 0.0537(8) -0.0120(9) 0.0119(9) 0.0154(6)
N1 0.099(8) 0.073(9) 0.137(14) 0.032(9) 0.036(9) 0.051(9)
N2 0.070(8) 0.068(8) 0.127(12) -0.029(8) 0.007(8) 0.015(4)

loop_
_atom_type_symbol
_atom_type_description
_atom_type_scat_dispersion_real
_atom_type_scat_dispersion_imag
_atom_type_scat_source
C C 0.0033 0.0016 'International Tables Vol C Tables 4.2.6.8 and 6.1.1.4'
H H 0.0000 0.0000 'International Tables Vol C Tables 4.2.6.8 and 6.1.1.4'
N N 0.0061 0.0033 'International Tables Vol C Tables 4.2.6.8 and 6.1.1.4'
O O 0.0106 0.0060 'International Tables Vol C Tables 4.2.6.8 and 6.1.1.4'
Mg Mg 0.0486 0.0363 'International Tables Vol C Tables 4.2.6.8 and 6.1.1.4'

loop_
_geom_angle_atom_site_label_1
_geom_angle_atom_site_label_2
_geom_angle_atom_site_label_3
_geom_angle
_geom_angle_site_symmetry_1
_geom_angle_site_symmetry_3
O2 Mg1 O2 92.16(6) 6_565 2
O2 Mg1 O2 92.16(6) 6_565 4_665
O2 Mg1 O2 92.16(6) 2 4_665
O2 Mg1 O1 84.48(4) 6_565 5_565
O2 Mg1 O1 91.55(4) 2 5_565
O2 Mg1 O1 175.09(4) 4_665 5_565
O2 Mg1 O1 91.55(4) 6_565 3_665
O2 Mg1 O1 175.09(4) 2 3_665
O2 Mg1 O1 84.48(4) 4_665 3_665
O1 Mg1 O1 92.02(6) 5_565 3_665
O2 Mg1 O1 175.09(4) 6_565 .
O2 Mg1 O1 84.48(4) 2 .
O2 Mg1 O1 91.55(4) 4_665 .
O1 Mg1 O1 92.02(6) 5_565 .
O1 Mg1 O1 92.02(6) 3_665 .
C1 O1 Mg1 127.35(10) . .
C1 O2 Mg1 127.35(10) . 2_654
O1 C1 O2 128.64(13) . .
O1 C1 H1 115.7 . .
O2 C1 H1 115.7 . .
N2 N1 N1 92.8(18) 5 5
N2 N1 N1 87.8(18) 5 3
N1 N1 N1 60.000(2) 5 3
N2 N1 N2 50.4(18) 5 3
N1 N1 N2 43.0(6) 5 3
N1 N1 N2 71.4(12) 3 3
N2 N1 N2 47.6(17) 5 .
N1 N1 N2 65.2(11) 5 .
N1 N1 N2 40.8(4) 3 .
N2 N1 N2 44.3(12) 3 .
N2 N1 H11 107(5) 5 .
N1 N1 H11 153(6) 5 .
N1 N1 H11 101(4) 3 .
N2 N1 H11 155(3) 3 .
N2 N1 H11 114.4(13) . .
N2 N1 H12 71(3) 5 .
N1 N1 H12 100(6) 5 .
N1 N1 H12 151(3) 3 .
N2 N1 H12 80(3) 3 .
N2 N1 H12 113.6(12) . .
H11 N1 H12 104.5(14) . .
N2 N1 H13 148(4) 5 .
N1 N1 H13 56(3) 5 .
N1 N1 H13 83(3) 3 .
N2 N1 H13 98(4) 3 .
N2 N1 H13 113.9(12) . .
H11 N1 H13 105.1(14) . .
H12 N1 H13 104.3(14) . .
N1 N2 N2 86.6(19) 3 5
N1 N2 N2 91.6(18) 3 3
N2 N2 N2 60.000(2) 5 3
N1 N2 N1 49.2(18) 3 5
N2 N2 N1 70.9(11) 5 5
N2 N2 N1 43.0(5) 3 5
N1 N2 N1 46.4(17) 3 .
N2 N2 N1 40.8(4) 5 .
N2 N2 N1 64.8(11) 3 .
N1 N2 N1 43.4(12) 5 .
N1 N2 H21 157(5) 3 .
N2 N2 H21 77(2) 5 .
N2 N2 H21 94(7) 3 .
N1 N2 H21 135(6) 5 .
N1 N2 H21 117.4(17) . .
N1 N2 H22 93(5) 3 .
N2 N2 H22 134(6) 5 .
N2 N2 H22 74(6) 3 .
N1 N2 H22 74(2) 5 .
N1 N2 H22 117.1(17) . .
H21 N2 H22 110.6(18) . .

loop_
_geom_bond_atom_site_label_1
_geom_bond_atom_site_label_2
_geom_bond_distance
_geom_bond_site_symmetry_2
Mg1 O2 2.0781(12) 6_565
Mg1 O2 2.0781(12) 2
Mg1 O2 2.0781(12) 4_665
Mg1 O1 2.0793(12) 5_565
Mg1 O1 2.0793(12) 3_665
Mg1 O1 2.0793(12) .
O1 C1 1.226(2) .
O2 C1 1.228(2) .
O2 Mg1 2.0781(12) 2_654
C1 H1 0.9300 .
N1 N2 0.882(7) 5
N1 N1 0.98(3) 5
N1 N1 0.98(3) 3
N1 N2 1.291(13) 3
N1 N2 1.349(10) .
N1 H11 0.908(10) .
N1 H12 0.914(10) .
N1 H13 0.909(10) .
N2 N1 0.882(7) 3
N2 N2 1.00(3) 5
N2 N2 1.00(3) 3
N2 N1 1.291(13) 5
N2 H21 0.882(10) .
N2 H22 0.886(10) .

loop_
_geom_hbond_atom_site_label_D
_geom_hbond_atom_site_label_H
_geom_hbond_atom_site_label_A
_geom_hbond_distance_DH
_geom_hbond_distance_HA
_geom_hbond_distance_DA
_geom_hbond_angle_DHA
_geom_hbond_site_symmetry_A
N1 H11 O1 0.908(10) 1.99(2) 2.872(14) 163(2) .
N1 H11 O2 0.908(10) 2.63(3) 3.386(14) 141(3) .
N1 H12 O2 0.914(10) 2.24(2) 3.14(2) 168(4) 6
N1 H12 O1 0.914(10) 2.52(7) 3.052(16) 117(6) 5
N1 H13 N2 0.909(10) 2.17(5) 2.949(7) 143(6) 4_554
N1 H13 N2 0.909(10) 2.32(6) 3.120(7) 146(8) 2_554
N1 H13 N2 0.909(10) 2.36(8) 2.974(9) 125(8) 6_554
N2 H22 O2 0.886(10) 2.23(5) 3.063(14) 156(9) 4
N2 H22 O1 0.886(10) 2.50(10) 3.15(2) 130(9) 3
